data_7226378
loop_
_publ_author_name
'Jiang, Shuang'
'Zhang, Tianyong'
'Zhang, Xia'
'Zhang, Guanghui'
'Hai, Li'
'Li, Bin'

_publ_section_title
;
 Synthesis, Structural Characterization, and Chemical Properties of
 Pentacoordinate Model Complexes for the Active Site of [Fe]-Hydrogenase
;
_journal_name_full 'RSC Adv.'
_journal_paper_doi 10.1039/C6RA18628A
_journal_year 2016
_chemical_formula_sum 'C30 H36 Fe I2 N2 O3'
_chemical_formula_weight 782.26
_chemical_name_systematic
; 
 ? 
;
_space_group_IT_number 9
_symmetry_cell_setting monoclinic
_symmetry_space_group_name_Hall 'C -2yc'
_symmetry_space_group_name_H-M 'C 1 c 1'
_atom_sites_solution_hydrogens geom
_atom_sites_solution_primary direct
_atom_sites_solution_secondary difmap
_audit_creation_method SHELXL-97
_audit_update_record
;
2015-10-06 deposited with the CCDC.
2016-08-26 downloaded from the CCDC.
;
_cell_angle_alpha 90.00
_cell_angle_beta 98.22(3)
_cell_angle_gamma 90.00
_cell_formula_units_Z 8
_cell_length_a 33.960(7)
_cell_length_b 10.340(2)
_cell_length_c 18.590(4)
_cell_measurement_temperature 110(2)
_cell_volume 6461(2)
_computing_structure_refinement 'SHELXL-97 (Sheldrick, 1997)'
_computing_structure_solution 'SHELXS-97 (Sheldrick, 1990)'
_diffrn_ambient_temperature 110(2)
_diffrn_measured_fraction_theta_full 0.967
_diffrn_measured_fraction_theta_max 0.967
_diffrn_measurement_device_type 'Bruker Smart Apex CCD area detector'
_diffrn_radiation_monochromator graphite
_diffrn_radiation_source 'fine-focus sealed tube'
_diffrn_radiation_type MoK\a
_diffrn_radiation_wavelength 0.71073
_diffrn_reflns_av_R_equivalents 0.0508
_diffrn_reflns_av_sigmaI/netI 0.0851
_diffrn_reflns_limit_h_max 45
_diffrn_reflns_limit_h_min -44
_diffrn_reflns_limit_k_max 13
_diffrn_reflns_limit_k_min -11
_diffrn_reflns_limit_l_max 24
_diffrn_reflns_limit_l_min -24
_diffrn_reflns_number 30251
_diffrn_reflns_theta_full 28.32
_diffrn_reflns_theta_max 28.32
_diffrn_reflns_theta_min 1.21
_exptl_absorpt_coefficient_mu 2.409
_exptl_absorpt_correction_T_max 0.7947
_exptl_absorpt_correction_T_min 0.6444
_exptl_crystal_colour black
_exptl_crystal_density_diffrn 1.608
_exptl_crystal_density_method 'not measured'
_exptl_crystal_description block
_exptl_crystal_F_000 3088
_exptl_crystal_size_max 0.20
_exptl_crystal_size_mid 0.10
_exptl_crystal_size_min 0.10
_refine_diff_density_max 1.021
_refine_diff_density_min -0.768
_refine_diff_density_rms 0.129
_refine_ls_abs_structure_details 'Flack H D (1983), Acta Cryst. A39, 876-881'
_refine_ls_abs_structure_Flack 0.02(2)
_refine_ls_extinction_method none
_refine_ls_goodness_of_fit_ref 1.054
_refine_ls_hydrogen_treatment mixed
_refine_ls_matrix_type full
_refine_ls_number_parameters 701
_refine_ls_number_reflns 14872
_refine_ls_number_restraints 2
_refine_ls_restrained_S_all 1.054
_refine_ls_R_factor_all 0.0763
_refine_ls_R_factor_gt 0.0537
_refine_ls_shift/su_max 0.002
_refine_ls_shift/su_mean 0.000
_refine_ls_structure_factor_coef Fsqd
_refine_ls_weighting_details 'calc w=1/[\s^2^(Fo^2^)+(0.0392P)^2^+0.0000P] where P=(Fo^2^+2Fc^2^)/3'
_refine_ls_weighting_scheme calc
_refine_ls_wR_factor_gt 0.1011
_refine_ls_wR_factor_ref 0.1088
_reflns_number_gt 11335
_reflns_number_total 14872
_reflns_threshold_expression >2sigma(I)
_cod_data_source_file c6ra18628a2.cif
_cod_data_source_block yuyu
_cod_depositor_comments
;
The following automatic conversions were performed:

'_symmetry_cell_setting' value 'Monoclinic' changed to 'monoclinic'
according to
/usr/data/users/saulius/crontab/automatic-downloads/rss-feeds/RSC/lib/dictionaries/cif_core.dic
dictionary named 'cif_core.dic' version 2.4.2 from 2011-04-26.

Automatic conversion script
Id: cif_fix_values 4268 2015-11-12 08:31:59Z antanas 
;
_cod_original_sg_symbol_H-M Cc
_cod_database_code 7226378

loop_
_symmetry_equiv_pos_as_xyz
'x, y, z'
'x, -y, z+1/2'
'x+1/2, y+1/2, z'
'x+1/2, -y+1/2, z+1/2'

loop_
_atom_site_label
_atom_site_type_symbol
_atom_site_fract_x
_atom_site_fract_y
_atom_site_fract_z
_atom_site_U_iso_or_equiv
_atom_site_adp_type
_atom_site_occupancy
_atom_site_symmetry_multiplicity
_atom_site_calc_flag
_atom_site_refinement_flags
C1 C 0.3381(2) 0.8301(8) 0.1809(4) 0.0340(18) Uani 1 1 d .
C2 C 0.3773(2) 0.9664(9) 0.2880(4) 0.0325(18) Uani 1 1 d .
C3 C 0.3953(2) 0.7432(9) 0.3550(4) 0.0374(19) Uani 1 1 d .
C4 C 0.4236(2) 0.8036(7) 0.2200(4) 0.0262(16) Uani 1 1 d .
C5 C 0.4683(2) 0.8417(8) 0.1422(4) 0.0340(19) Uani 1 1 d .
H5 H 0.4788 0.8631 0.0990 0.041 Uiso 1 1 calc R
C6 C 0.4893(2) 0.8090(8) 0.2065(4) 0.0339(18) Uani 1 1 d .
H6 H 0.5175 0.8034 0.2176 0.041 Uiso 1 1 calc R
C7 C 0.4764(2) 0.7489(8) 0.3267(4) 0.0280(17) Uani 1 1 d .
C8 C 0.4852(2) 0.6199(9) 0.3429(4) 0.037(2) Uani 1 1 d .
C9 C 0.5027(3) 0.5885(10) 0.4140(5) 0.046(2) Uani 1 1 d .
H9 H 0.5083 0.5008 0.4270 0.055 Uiso 1 1 calc R
C10 C 0.5115(3) 0.6834(10) 0.4640(5) 0.050(3) Uani 1 1 d .
H10 H 0.5237 0.6604 0.5115 0.060 Uiso 1 1 calc R
C11 C 0.5035(2) 0.8130(11) 0.4485(5) 0.050(3) Uani 1 1 d .
H11 H 0.5101 0.8772 0.4848 0.060 Uiso 1 1 calc R
C12 C 0.4856(2) 0.8476(7) 0.3791(4) 0.0275(16) Uani 1 1 d .
C13 C 0.4772(2) 0.5123(8) 0.2837(4) 0.039(2) Uani 1 1 d .
H13 H 0.4580 0.5470 0.2425 0.046 Uiso 1 1 calc R
C14 C 0.4788(2) 0.9881(8) 0.3592(4) 0.0312(17) Uani 1 1 d .
H14 H 0.4594 0.9909 0.3133 0.037 Uiso 1 1 calc R
C15 C 0.5165(3) 0.4810(11) 0.2550(6) 0.074(3) Uani 1 1 d .
H15A H 0.5241 0.5543 0.2265 0.111 Uiso 1 1 calc R
H15B H 0.5129 0.4039 0.2241 0.111 Uiso 1 1 calc R
H15C H 0.5374 0.4649 0.2961 0.111 Uiso 1 1 calc R
C16 C 0.4595(3) 0.3929(8) 0.3120(5) 0.054(2) Uani 1 1 d .
H16A H 0.4792 0.3516 0.3486 0.081 Uiso 1 1 calc R
H16B H 0.4518 0.3325 0.2718 0.081 Uiso 1 1 calc R
H16C H 0.4360 0.4165 0.3342 0.081 Uiso 1 1 calc R
C17 C 0.5170(3) 1.0538(9) 0.3435(5) 0.048(2) Uani 1 1 d .
H17A H 0.5360 1.0583 0.3884 0.072 Uiso 1 1 calc R
H17B H 0.5109 1.1414 0.3252 0.072 Uiso 1 1 calc R
H17C H 0.5286 1.0038 0.3070 0.072 Uiso 1 1 calc R
C18 C 0.4600(2) 1.0641(9) 0.4176(4) 0.042(2) Uani 1 1 d .
H18A H 0.4378 1.0143 0.4320 0.063 Uiso 1 1 calc R
H18B H 0.4501 1.1476 0.3975 0.063 Uiso 1 1 calc R
H18C H 0.4801 1.0787 0.4601 0.063 Uiso 1 1 calc R
C19 C 0.3987(2) 0.8615(7) 0.0888(3) 0.0263(16) Uani 1 1 d .
C20 C 0.3858(2) 0.9912(8) 0.0757(3) 0.0276(16) Uani 1 1 d .
C21 C 0.3591(2) 1.0119(7) 0.0129(4) 0.0315(17) Uani 1 1 d .
H21 H 0.3500 1.0975 0.0018 0.038 Uiso 1 1 calc R
C22 C 0.3452(2) 0.9130(8) -0.0340(4) 0.0337(19) Uani 1 1 d .
H22 H 0.3260 0.9301 -0.0753 0.040 Uiso 1 1 calc R
C23 C 0.3595(2) 0.7897(9) -0.0203(5) 0.042(2) Uani 1 1 d .
H23 H 0.3505 0.7222 -0.0533 0.050 Uiso 1 1 calc R
C24 C 0.3865(2) 0.7621(8) 0.0398(4) 0.0306(18) Uani 1 1 d .
C25 C 0.4048(2) 0.6265(8) 0.0529(4) 0.0356(18) Uani 1 1 d .
H25 H 0.4146 0.6178 0.1060 0.043 Uiso 1 1 calc R
C26 C 0.4015(2) 1.1035(8) 0.1263(4) 0.0324(18) Uani 1 1 d .
H26 H 0.4132 1.0655 0.1741 0.039 Uiso 1 1 calc R
C27 C 0.3752(3) 0.5182(9) 0.0314(5) 0.060(3) Uani 1 1 d .
H27A H 0.3526 0.5272 0.0585 0.089 Uiso 1 1 calc R
H27B H 0.3881 0.4345 0.0427 0.089 Uiso 1 1 calc R
H27C H 0.3656 0.5232 -0.0208 0.089 Uiso 1 1 calc R
C28 C 0.4405(3) 0.6096(10) 0.0117(6) 0.064(3) Uani 1 1 d .
H28A H 0.4326 0.6317 -0.0396 0.096 Uiso 1 1 calc R
H28B H 0.4495 0.5195 0.0157 0.096 Uiso 1 1 calc R
H28C H 0.4621 0.6667 0.0328 0.096 Uiso 1 1 calc R
C29 C 0.3679(3) 1.1945(9) 0.1399(5) 0.052(2) Uani 1 1 d .
H29A H 0.3782 1.2588 0.1766 0.078 Uiso 1 1 calc R
H29B H 0.3466 1.1445 0.1572 0.078 Uiso 1 1 calc R
H29C H 0.3574 1.2386 0.0945 0.078 Uiso 1 1 calc R
C30 C 0.4346(3) 1.1734(10) 0.0952(5) 0.055(3) Uani 1 1 d .
H30A H 0.4243 1.2088 0.0473 0.083 Uiso 1 1 calc R
H30B H 0.4562 1.1126 0.0904 0.083 Uiso 1 1 calc R
H30C H 0.4448 1.2440 0.1279 0.083 Uiso 1 1 calc R
C31 C 0.0896(2) 0.5841(8) 0.1198(4) 0.0315(18) Uani 1 1 d .
C32 C 0.1224(2) 0.5122(7) 0.0054(4) 0.0324(18) Uani 1 1 d .
C33 C 0.1497(2) 0.3048(9) 0.0819(4) 0.0362(19) Uani 1 1 d .
C34 C 0.1751(2) 0.5572(7) 0.1314(4) 0.0239(16) Uani 1 1 d .
C35 C 0.2191(2) 0.7069(8) 0.1831(4) 0.0362(19) Uani 1 1 d .
H35 H 0.2294 0.7864 0.2033 0.043 Uiso 1 1 calc R
C36 C 0.2398(2) 0.6013(7) 0.1760(4) 0.0299(17) Uani 1 1 d .
H36 H 0.2676 0.5906 0.1902 0.036 Uiso 1 1 calc R
C37 C 0.2289(2) 0.3929(7) 0.1152(4) 0.0284(17) Uani 1 1 d .
C38 C 0.2355(2) 0.3962(8) 0.0418(5) 0.037(2) Uani 1 1 d .
C39 C 0.2515(3) 0.2846(10) 0.0147(5) 0.047(2) Uani 1 1 d .
H39 H 0.2555 0.2813 -0.0348 0.057 Uiso 1 1 calc R
C40 C 0.2617(3) 0.1784(9) 0.0597(6) 0.057(3) Uani 1 1 d .
H40 H 0.2733 0.1046 0.0407 0.068 Uiso 1 1 calc R
C41 C 0.2552(2) 0.1783(9) 0.1313(5) 0.045(2) Uani 1 1 d .
H41 H 0.2618 0.1043 0.1609 0.054 Uiso 1 1 calc R
C42 C 0.2391(2) 0.2864(8) 0.1597(5) 0.0328(19) Uani 1 1 d .
C43 C 0.2353(2) 0.2861(9) 0.2415(5) 0.043(2) Uani 1 1 d .
H43 H 0.2178 0.3602 0.2508 0.052 Uiso 1 1 calc R
C44 C 0.2282(2) 0.5145(9) -0.0053(4) 0.040(2) Uani 1 1 d .
H44 H 0.2081 0.5688 0.0153 0.048 Uiso 1 1 calc R
C45 C 0.2663(3) 0.5952(10) -0.0024(5) 0.059(3) Uani 1 1 d .
H45A H 0.2769 0.6137 0.0484 0.088 Uiso 1 1 calc R
H45B H 0.2602 0.6767 -0.0286 0.088 Uiso 1 1 calc R
H45C H 0.2861 0.5468 -0.0251 0.088 Uiso 1 1 calc R
C46 C 0.2112(3) 0.4856(11) -0.0859(5) 0.058(3) Uani 1 1 d .
H46A H 0.2317 0.4432 -0.1098 0.087 Uiso 1 1 calc R
H46B H 0.2032 0.5667 -0.1110 0.087 Uiso 1 1 calc R
H46C H 0.1881 0.4284 -0.0877 0.087 Uiso 1 1 calc R
C47 C 0.2765(3) 0.3069(10) 0.2888(5) 0.053(3) Uani 1 1 d .
H47A H 0.2942 0.2348 0.2812 0.080 Uiso 1 1 calc R
H47B H 0.2731 0.3109 0.3402 0.080 Uiso 1 1 calc R
H47C H 0.2882 0.3881 0.2747 0.080 Uiso 1 1 calc R
C48 C 0.2164(3) 0.1625(10) 0.2656(7) 0.073(3) Uani 1 1 d .
H48A H 0.1927 0.1415 0.2310 0.109 Uiso 1 1 calc R
H48B H 0.2087 0.1754 0.3140 0.109 Uiso 1 1 calc R
H48C H 0.2355 0.0914 0.2674 0.109 Uiso 1 1 calc R
C49 C 0.1500(2) 0.7847(7) 0.1524(4) 0.0293(17) Uani 1 1 d .
C50 C 0.1370(2) 0.8233(8) 0.2163(5) 0.035(2) Uani 1 1 d .
C51 C 0.1118(3) 0.9298(9) 0.2124(5) 0.046(2) Uani 1 1 d .
H51 H 0.1032 0.9612 0.2556 0.055 Uiso 1 1 calc R
C52 C 0.0993(3) 0.9908(9) 0.1475(5) 0.050(2) Uani 1 1 d .
H52 H 0.0813 1.0616 0.1457 0.060 Uiso 1 1 calc R
C53 C 0.1126(2) 0.9492(8) 0.0854(5) 0.042(2) Uani 1 1 d .
H53 H 0.1035 0.9918 0.0408 0.051 Uiso 1 1 calc R
C54 C 0.1390(2) 0.8475(7) 0.0853(4) 0.0298(17) Uani 1 1 d .
C55 C 0.1572(3) 0.8169(8) 0.0172(4) 0.038(2) Uani 1 1 d .
H55 H 0.1645 0.7231 0.0195 0.046 Uiso 1 1 calc R
C56 C 0.1500(2) 0.7647(8) 0.2906(4) 0.0352(19) Uani 1 1 d .
H56 H 0.1638 0.6817 0.2828 0.042 Uiso 1 1 calc R
C57 C 0.1296(3) 0.8382(10) -0.0540(5) 0.062(3) Uani 1 1 d .
H57A H 0.1027 0.8093 -0.0487 0.092 Uiso 1 1 calc R
H57B H 0.1393 0.7886 -0.0928 0.092 Uiso 1 1 calc R
H57C H 0.1290 0.9304 -0.0664 0.092 Uiso 1 1 calc R
C58 C 0.1963(3) 0.8943(9) 0.0179(5) 0.050(2) Uani 1 1 d .
H58A H 0.1906 0.9871 0.0196 0.074 Uiso 1 1 calc R
H58B H 0.2079 0.8747 -0.0262 0.074 Uiso 1 1 calc R
H58C H 0.2151 0.8700 0.0607 0.074 Uiso 1 1 calc R
C59 C 0.1801(3) 0.8502(9) 0.3392(5) 0.048(2) Uani 1 1 d .
H59A H 0.2044 0.8591 0.3168 0.072 Uiso 1 1 calc R
H59B H 0.1866 0.8100 0.3872 0.072 Uiso 1 1 calc R
H59C H 0.1685 0.9359 0.3445 0.072 Uiso 1 1 calc R
C60 C 0.1141(3) 0.7307(9) 0.3291(5) 0.050(2) Uani 1 1 d .
H60A H 0.1028 0.8101 0.3465 0.074 Uiso 1 1 calc R
H60B H 0.1227 0.6737 0.3704 0.074 Uiso 1 1 calc R
H60C H 0.0938 0.6866 0.2948 0.074 Uiso 1 1 calc R
Fe1 Fe 0.37324(3) 0.79919(10) 0.26381(5) 0.0245(2) Uani 1 1 d .
Fe2 Fe 0.12518(3) 0.46020(10) 0.09820(5) 0.0274(2) Uani 1 1 d .
I1 I 0.306434(15) 0.80798(6) 0.32595(2) 0.04055(15) Uani 1 1 d .
I2 I 0.362105(17) 0.55325(5) 0.23081(3) 0.04149(14) Uani 1 1 d .
I3 I 0.059759(15) 0.32293(5) 0.05061(3) 0.03813(14) Uani 1 1 d .
I4 I 0.123132(17) 0.38585(6) 0.23457(3) 0.04145(14) Uani 1 1 d .
N1 N 0.42911(18) 0.8381(6) 0.1508(3) 0.0257(14) Uani 1 1 d .
N2 N 0.46204(17) 0.7852(6) 0.2531(3) 0.0259(14) Uani 1 1 d .
N3 N 0.21375(17) 0.5093(6) 0.1442(3) 0.0295(14) Uani 1 1 d .
N4 N 0.17958(17) 0.6818(6) 0.1558(3) 0.0270(14) Uani 1 1 d .
O1 O 0.31271(16) 0.8431(6) 0.1331(3) 0.0459(15) Uani 1 1 d .
O2 O 0.37931(17) 1.0721(6) 0.3022(3) 0.0406(14) Uani 1 1 d .
O3 O 0.40424(18) 0.7030(7) 0.4116(3) 0.0533(18) Uani 1 1 d .
O4 O 0.15970(17) 0.2069(6) 0.0662(4) 0.063(2) Uani 1 1 d .
O5 O 0.11881(19) 0.5399(6) -0.0546(3) 0.0539(17) Uani 1 1 d .
O6 O 0.06447(17) 0.6504(6) 0.1303(4) 0.0502(16) Uani 1 1 d .

loop_
_atom_site_aniso_label
_atom_site_aniso_U_11
_atom_site_aniso_U_22
_atom_site_aniso_U_33
_atom_site_aniso_U_23
_atom_site_aniso_U_13
_atom_site_aniso_U_12
C1 0.027(4) 0.036(5) 0.041(5) -0.002(4) 0.011(4) -0.010(4)
C2 0.020(4) 0.054(6) 0.025(4) 0.000(4) 0.007(3) 0.004(4)
C3 0.029(4) 0.050(6) 0.036(5) 0.000(4) 0.016(3) -0.009(4)
C4 0.026(4) 0.021(4) 0.031(4) -0.003(3) 0.004(3) 0.008(3)
C5 0.035(4) 0.047(6) 0.023(4) 0.012(3) 0.014(3) 0.004(4)
C6 0.015(4) 0.048(5) 0.041(4) 0.005(4) 0.009(3) 0.007(3)
C7 0.015(4) 0.041(5) 0.029(4) 0.000(4) 0.007(3) 0.003(3)
C8 0.021(4) 0.049(6) 0.043(5) 0.018(4) 0.011(3) 0.003(4)
C9 0.037(5) 0.052(6) 0.049(5) 0.022(5) 0.009(4) 0.007(4)
C10 0.037(5) 0.073(8) 0.038(5) 0.016(5) -0.003(4) 0.005(5)
C11 0.027(5) 0.080(8) 0.040(5) -0.002(5) -0.004(4) 0.004(5)
C12 0.027(4) 0.031(4) 0.024(4) 0.002(3) 0.003(3) 0.002(3)
C13 0.034(5) 0.043(5) 0.040(5) 0.006(4) 0.009(4) 0.014(4)
C14 0.023(4) 0.040(5) 0.030(4) -0.002(3) 0.000(3) -0.002(3)
C15 0.068(8) 0.069(8) 0.091(8) 0.004(6) 0.032(6) 0.027(6)
C16 0.077(7) 0.032(5) 0.053(6) 0.001(4) 0.010(5) 0.005(5)
C17 0.036(5) 0.054(6) 0.055(6) -0.002(5) 0.013(4) -0.013(4)
C18 0.028(4) 0.062(6) 0.035(4) -0.005(4) 0.000(3) -0.003(4)
C19 0.023(4) 0.041(5) 0.015(3) 0.010(3) 0.001(3) -0.002(3)
C20 0.029(4) 0.036(5) 0.018(3) -0.001(3) 0.005(3) 0.004(3)
C21 0.035(4) 0.022(4) 0.038(4) 0.001(3) 0.006(3) 0.006(3)
C22 0.036(5) 0.035(5) 0.028(4) 0.009(3) -0.003(3) 0.005(4)
C23 0.035(5) 0.052(6) 0.039(5) -0.010(4) 0.009(4) -0.002(4)
C24 0.031(4) 0.038(5) 0.024(4) 0.001(3) 0.008(3) 0.000(4)
C25 0.037(5) 0.025(5) 0.045(5) 0.007(4) 0.010(4) 0.002(4)
C26 0.031(4) 0.038(5) 0.026(4) 0.002(3) -0.002(3) 0.003(4)
C27 0.082(8) 0.041(6) 0.054(6) 0.004(5) 0.001(5) 0.008(5)
C28 0.084(8) 0.046(6) 0.073(7) 0.002(5) 0.047(6) 0.018(6)
C29 0.047(6) 0.045(6) 0.062(6) 0.009(5) 0.003(4) 0.014(5)
C30 0.053(6) 0.068(7) 0.047(5) 0.003(5) 0.011(4) -0.013(5)
C31 0.020(4) 0.034(5) 0.039(4) 0.000(4) 0.002(3) -0.005(3)
C32 0.031(4) 0.022(4) 0.042(5) 0.000(4) -0.002(4) -0.005(3)
C33 0.024(4) 0.034(5) 0.050(5) -0.007(4) 0.004(3) -0.001(4)
C34 0.027(4) 0.018(4) 0.030(4) 0.003(3) 0.018(3) 0.003(3)
C35 0.034(4) 0.026(5) 0.047(5) -0.011(4) -0.001(4) -0.010(4)
C36 0.019(4) 0.030(5) 0.040(4) 0.003(3) 0.003(3) 0.002(3)
C37 0.015(3) 0.025(4) 0.043(4) -0.008(3) -0.002(3) 0.002(3)
C38 0.019(4) 0.041(5) 0.049(5) -0.012(4) -0.002(3) -0.003(4)
C39 0.036(5) 0.065(7) 0.043(5) -0.016(5) 0.011(4) 0.006(5)
C40 0.046(6) 0.036(6) 0.090(8) -0.020(5) 0.014(5) 0.011(4)
C41 0.025(4) 0.038(5) 0.071(7) -0.007(5) 0.000(4) 0.014(4)
C42 0.017(4) 0.027(4) 0.057(5) -0.003(4) 0.011(3) 0.001(3)
C43 0.027(4) 0.044(5) 0.062(6) 0.019(4) 0.015(4) 0.002(4)
C44 0.024(4) 0.054(6) 0.043(5) 0.001(4) 0.002(3) -0.006(4)
C45 0.060(7) 0.073(8) 0.042(5) -0.001(5) 0.006(5) -0.032(5)
C46 0.052(6) 0.078(8) 0.045(5) -0.005(5) 0.008(4) -0.001(5)
C47 0.036(5) 0.063(7) 0.060(6) 0.012(5) 0.001(4) 0.001(5)
C48 0.056(7) 0.056(7) 0.106(9) 0.042(6) 0.011(6) 0.000(5)
C49 0.021(4) 0.020(4) 0.048(5) 0.000(3) 0.008(3) -0.002(3)
C50 0.030(4) 0.032(5) 0.048(5) 0.009(4) 0.023(4) 0.003(4)
C51 0.039(5) 0.046(6) 0.056(6) 0.005(4) 0.019(4) 0.001(4)
C52 0.050(6) 0.049(6) 0.054(6) 0.011(5) 0.014(5) 0.022(5)
C53 0.037(5) 0.037(5) 0.054(5) 0.019(4) 0.014(4) 0.012(4)
C54 0.028(4) 0.025(4) 0.038(4) 0.002(3) 0.008(3) 0.000(3)
C55 0.050(5) 0.030(5) 0.039(5) 0.005(3) 0.019(4) 0.003(4)
C56 0.044(5) 0.026(4) 0.037(4) -0.001(3) 0.012(4) 0.007(4)
C57 0.078(8) 0.066(7) 0.037(5) 0.019(5) -0.003(5) 0.013(6)
C58 0.048(6) 0.047(6) 0.060(6) 0.002(5) 0.029(4) -0.006(5)
C59 0.052(6) 0.044(6) 0.048(5) 0.002(4) 0.004(4) 0.005(4)
C60 0.054(6) 0.047(6) 0.052(6) 0.009(4) 0.019(4) 0.015(5)
Fe1 0.0201(5) 0.0310(6) 0.0228(5) -0.0024(4) 0.0045(4) -0.0018(4)
Fe2 0.0204(5) 0.0273(6) 0.0344(6) -0.0001(5) 0.0037(4) -0.0016(4)
I1 0.0259(3) 0.0611(4) 0.0370(3) -0.0151(3) 0.0123(2) -0.0105(3)
I2 0.0409(3) 0.0314(3) 0.0551(3) -0.0055(3) 0.0169(2) -0.0065(2)
I3 0.0215(3) 0.0395(3) 0.0514(3) 0.0063(3) -0.0019(2) -0.0046(2)
I4 0.0350(3) 0.0522(4) 0.0373(3) 0.0104(3) 0.0057(2) -0.0012(3)
N1 0.026(3) 0.030(4) 0.022(3) 0.004(3) 0.008(3) -0.006(3)
N2 0.025(3) 0.029(4) 0.024(3) 0.004(3) 0.006(2) 0.002(3)
N3 0.021(3) 0.033(4) 0.034(3) -0.006(3) 0.000(3) -0.002(3)
N4 0.018(3) 0.033(4) 0.029(3) -0.006(3) 0.002(2) 0.001(3)
O1 0.025(3) 0.069(5) 0.042(3) -0.003(3) 0.000(3) -0.001(3)
O2 0.044(4) 0.033(4) 0.046(3) -0.008(3) 0.011(3) -0.002(3)
O3 0.044(4) 0.086(5) 0.030(3) 0.025(3) 0.006(3) -0.013(3)
O4 0.031(4) 0.038(4) 0.120(6) -0.024(4) 0.008(4) -0.001(3)
O5 0.060(4) 0.062(5) 0.040(4) 0.002(3) 0.007(3) -0.016(3)
O6 0.027(3) 0.042(4) 0.082(5) -0.002(3) 0.009(3) 0.006(3)

loop_
_atom_type_symbol
_atom_type_description
_atom_type_scat_dispersion_real
_atom_type_scat_dispersion_imag
_atom_type_scat_source
C C 0.0033 0.0016 'International Tables Vol C Tables 4.2.6.8 and 6.1.1.4'
H H 0.0000 0.0000 'International Tables Vol C Tables 4.2.6.8 and 6.1.1.4'
N N 0.0061 0.0033 'International Tables Vol C Tables 4.2.6.8 and 6.1.1.4'
O O 0.0106 0.0060 'International Tables Vol C Tables 4.2.6.8 and 6.1.1.4'
Fe Fe 0.3463 0.8444 'International Tables Vol C Tables 4.2.6.8 and 6.1.1.4'
I I -0.4742 1.8119 'International Tables Vol C Tables 4.2.6.8 and 6.1.1.4'

loop_
_geom_angle_atom_site_label_1
_geom_angle_atom_site_label_2
_geom_angle_atom_site_label_3
_geom_angle
O1 C1 Fe1 172.0(7)
O2 C2 Fe1 178.7(8)
O3 C3 Fe1 171.3(7)
N1 C4 N2 102.0(6)
N1 C4 Fe1 128.7(5)
N2 C4 Fe1 129.0(5)
C6 C5 N1 106.9(6)
C5 C6 N2 106.5(6)
C8 C7 C12 121.5(7)
C8 C7 N2 119.4(7)
C12 C7 N2 118.6(7)
C7 C8 C9 118.3(8)
C7 C8 C13 121.3(7)
C9 C8 C13 120.4(8)
C10 C9 C8 120.0(9)
C9 C10 C11 122.6(8)
C10 C11 C12 119.1(9)
C11 C12 C7 118.5(8)
C11 C12 C14 120.4(7)
C7 C12 C14 121.1(6)
C16 C13 C15 111.0(8)
C16 C13 C8 112.1(7)
C15 C13 C8 108.8(7)
C12 C14 C17 111.7(7)
C12 C14 C18 112.4(6)
C17 C14 C18 110.7(7)
C24 C19 C20 121.9(6)
C24 C19 N1 120.3(7)
C20 C19 N1 117.4(6)
C21 C20 C19 116.0(6)
C21 C20 C26 121.6(7)
C19 C20 C26 122.3(6)
C22 C21 C20 122.6(7)
C23 C22 C21 119.3(7)
C24 C23 C22 121.4(8)
C23 C24 C19 118.7(8)
C23 C24 C25 121.8(7)
C19 C24 C25 119.5(7)
C27 C25 C28 109.1(8)
C27 C25 C24 113.0(7)
C28 C25 C24 110.9(7)
C30 C26 C29 112.4(7)
C30 C26 C20 109.7(6)
C29 C26 C20 111.3(7)
O6 C31 Fe2 172.2(7)
O5 C32 Fe2 175.8(7)
O4 C33 Fe2 170.5(7)
N4 C34 N3 102.9(6)
N4 C34 Fe2 128.8(5)
N3 C34 Fe2 127.9(5)
C36 C35 N4 108.1(7)
C35 C36 N3 107.3(7)
C42 C37 C38 122.3(7)
C42 C37 N3 120.5(7)
C38 C37 N3 117.0(7)
C39 C38 C37 116.7(8)
C39 C38 C44 120.1(8)
C37 C38 C44 123.1(7)
C40 C39 C38 120.7(8)
C41 C40 C39 121.3(8)
C40 C41 C42 119.6(9)
C41 C42 C37 119.3(8)
C41 C42 C43 118.0(8)
C37 C42 C43 122.6(7)
C48 C43 C42 112.9(8)
C48 C43 C47 109.4(7)
C42 C43 C47 111.1(7)
C38 C44 C45 110.7(7)
C38 C44 C46 114.3(8)
C45 C44 C46 109.5(7)
C50 C49 C54 123.4(7)
C50 C49 N4 118.4(7)
C54 C49 N4 118.0(7)
C49 C50 C51 116.9(8)
C49 C50 C56 125.5(7)
C51 C50 C56 117.5(7)
C52 C51 C50 121.4(9)
C53 C52 C51 119.8(8)
C52 C53 C54 122.2(8)
C53 C54 C49 116.1(7)
C53 C54 C55 120.0(7)
C49 C54 C55 123.6(7)
C54 C55 C57 114.9(7)
C54 C55 C58 109.6(7)
C57 C55 C58 110.6(7)
C50 C56 C60 111.6(7)
C50 C56 C59 112.8(7)
C60 C56 C59 111.3(7)
C2 Fe1 C1 93.5(3)
C2 Fe1 C3 93.8(4)
C1 Fe1 C3 162.7(3)
C2 Fe1 C4 92.3(3)
C1 Fe1 C4 98.4(3)
C3 Fe1 C4 97.0(3)
C2 Fe1 I2 175.9(2)
C1 Fe1 I2 85.3(3)
C3 Fe1 I2 86.4(3)
C4 Fe1 I2 91.7(2)
C2 Fe1 I1 84.2(2)
C1 Fe1 I1 82.4(2)
C3 Fe1 I1 82.7(2)
C4 Fe1 I1 176.5(2)
I2 Fe1 I1 91.77(4)
C32 Fe2 C31 93.1(3)
C32 Fe2 C33 93.7(4)
C31 Fe2 C33 163.9(3)
C32 Fe2 C34 94.1(3)
C31 Fe2 C34 98.0(3)
C33 Fe2 C34 96.0(3)
C32 Fe2 I4 175.5(3)
C31 Fe2 I4 83.5(2)
C33 Fe2 I4 88.8(3)
C34 Fe2 I4 89.3(2)
C32 Fe2 I3 85.1(2)
C31 Fe2 I3 84.3(2)
C33 Fe2 I3 81.8(2)
C34 Fe2 I3 177.6(2)
I4 Fe2 I3 91.61(4)
C5 N1 C4 112.5(6)
C5 N1 C19 119.8(6)
C4 N1 C19 127.6(6)
C4 N2 C6 112.1(6)
C4 N2 C7 129.3(6)
C6 N2 C7 118.6(6)
C36 N3 C34 111.1(6)
C36 N3 C37 119.7(6)
C34 N3 C37 127.7(6)
C34 N4 C35 110.6(6)
C34 N4 C49 129.1(6)
C35 N4 C49 120.2(6)

loop_
_geom_bond_atom_site_label_1
_geom_bond_atom_site_label_2
_geom_bond_distance
C1 O1 1.154(9)
C1 Fe1 1.837(8)
C2 O2 1.125(9)
C2 Fe1 1.787(10)
C3 O3 1.132(9)
C3 Fe1 1.847(8)
C4 N1 1.373(8)
C4 N2 1.373(9)
C4 Fe1 1.998(7)
C5 C6 1.344(10)
C5 N1 1.365(9)
C6 N2 1.378(9)
C7 C8 1.391(12)
C7 C12 1.415(10)
C7 N2 1.435(9)
C8 C9 1.407(11)
C8 C13 1.561(12)
C9 C10 1.355(13)
C10 C11 1.390(13)
C11 C12 1.394(11)
C12 C14 1.508(11)
C13 C16 1.501(12)
C13 C15 1.539(12)
C14 C17 1.531(10)
C14 C18 1.550(11)
C19 C24 1.397(11)
C19 C20 1.421(10)
C19 N1 1.455(8)
C20 C21 1.388(10)
C20 C26 1.541(10)
C21 C22 1.383(11)
C22 C23 1.375(12)
C23 C24 1.370(11)
C24 C25 1.540(11)
C25 C27 1.521(12)
C25 C28 1.531(11)
C26 C30 1.519(11)
C26 C29 1.528(11)
C31 O6 1.133(9)
C31 Fe2 1.844(8)
C32 O5 1.141(9)
C32 Fe2 1.797(8)
C33 O4 1.120(9)
C33 Fe2 1.854(9)
C34 N4 1.367(9)
C34 N3 1.390(9)
C34 Fe2 1.992(7)
C35 C36 1.315(10)
C35 N4 1.390(9)
C36 N3 1.374(9)
C37 C42 1.392(11)
C37 C38 1.413(11)
C37 N3 1.444(9)
C38 C39 1.399(11)
C38 C44 1.504(12)
C39 C40 1.394(13)
C40 C41 1.380(14)
C41 C42 1.384(11)
C42 C43 1.544(12)
C43 C48 1.526(12)
C43 C47 1.558(12)
C44 C45 1.535(11)
C44 C46 1.555(11)
C49 C50 1.386(11)
C49 C54 1.408(10)
C49 N4 1.458(9)
C50 C51 1.388(11)
C50 C56 1.515(11)
C51 C52 1.375(12)
C52 C53 1.368(12)
C53 C54 1.381(10)
C54 C55 1.519(10)
C55 C57 1.526(12)
C55 C58 1.550(12)
C56 C60 1.539(11)
C56 C59 1.543(12)
Fe1 I2 2.6306(13)
Fe1 I1 2.6907(12)
Fe2 I4 2.6594(12)
Fe2 I3 2.6780(12)

loop_
_geom_torsion_atom_site_label_1
_geom_torsion_atom_site_label_2
_geom_torsion_atom_site_label_3
_geom_torsion_atom_site_label_4
_geom_torsion
N1 C5 C6 N2 0.4(9)
C12 C7 C8 C9 1.8(11)
N2 C7 C8 C9 174.2(7)
C12 C7 C8 C13 -176.4(7)
N2 C7 C8 C13 -4.1(10)
C7 C8 C9 C10 -2.0(12)
C13 C8 C9 C10 176.3(8)
C8 C9 C10 C11 1.0(14)
C9 C10 C11 C12 0.1(14)
C10 C11 C12 C7 -0.3(12)
C10 C11 C12 C14 -176.2(7)
C8 C7 C12 C11 -0.7(11)
N2 C7 C12 C11 -173.1(7)
C8 C7 C12 C14 175.2(7)
N2 C7 C12 C14 2.8(10)
C7 C8 C13 C16 -137.6(8)
C9 C8 C13 C16 44.2(10)
C7 C8 C13 C15 99.2(9)
C9 C8 C13 C15 -79.0(9)
C11 C12 C14 C17 78.0(9)
C7 C12 C14 C17 -97.8(8)
C11 C12 C14 C18 -47.2(9)
C7 C12 C14 C18 136.9(7)
C24 C19 C20 C21 2.7(10)
N1 C19 C20 C21 175.0(6)
C24 C19 C20 C26 -175.2(7)
N1 C19 C20 C26 -2.9(10)
C19 C20 C21 C22 0.8(11)
C26 C20 C21 C22 178.7(7)
C20 C21 C22 C23 -3.0(12)
C21 C22 C23 C24 1.7(12)
C22 C23 C24 C19 1.6(12)
C22 C23 C24 C25 -175.7(7)
C20 C19 C24 C23 -3.9(11)
N1 C19 C24 C23 -176.0(7)
C20 C19 C24 C25 173.5(6)
N1 C19 C24 C25 1.3(10)
C23 C24 C25 C27 -39.2(10)
C19 C24 C25 C27 143.5(8)
C23 C24 C25 C28 83.6(10)
C19 C24 C25 C28 -93.7(9)
C21 C20 C26 C30 -79.9(9)
C19 C20 C26 C30 97.9(8)
C21 C20 C26 C29 45.1(9)
C19 C20 C26 C29 -137.2(7)
N4 C35 C36 N3 0.2(9)
C42 C37 C38 C39 2.3(11)
N3 C37 C38 C39 177.8(7)
C42 C37 C38 C44 -174.3(7)
N3 C37 C38 C44 1.2(10)
C37 C38 C39 C40 -2.4(12)
C44 C38 C39 C40 174.3(8)
C38 C39 C40 C41 2.0(14)
C39 C40 C41 C42 -1.4(14)
C40 C41 C42 C37 1.2(12)
C40 C41 C42 C43 -175.5(8)
C38 C37 C42 C41 -1.7(11)
N3 C37 C42 C41 -177.1(7)
C38 C37 C42 C43 174.8(7)
N3 C37 C42 C43 -0.6(11)
C41 C42 C43 C48 -48.4(10)
C37 C42 C43 C48 135.0(8)
C41 C42 C43 C47 74.9(9)
C37 C42 C43 C47 -101.7(9)
C39 C38 C44 C45 -83.9(9)
C37 C38 C44 C45 92.6(9)
C39 C38 C44 C46 40.2(10)
C37 C38 C44 C46 -143.3(8)
C54 C49 C50 C51 -0.1(12)
N4 C49 C50 C51 173.8(7)
C54 C49 C50 C56 -175.8(7)
N4 C49 C50 C56 -1.9(12)
C49 C50 C51 C52 2.6(13)
C56 C50 C51 C52 178.6(8)
C50 C51 C52 C53 -2.3(14)
C51 C52 C53 C54 -0.5(14)
C52 C53 C54 C49 2.8(12)
C52 C53 C54 C55 -171.8(8)
C50 C49 C54 C53 -2.4(11)
N4 C49 C54 C53 -176.4(7)
C50 C49 C54 C55 171.9(7)
N4 C49 C54 C55 -2.0(11)
C53 C54 C55 C57 -35.8(11)
C49 C54 C55 C57 150.1(8)
C53 C54 C55 C58 89.5(9)
C49 C54 C55 C58 -84.6(9)
C49 C50 C56 C60 -130.4(8)
C51 C50 C56 C60 54.0(10)
C49 C50 C56 C59 103.5(9)
C51 C50 C56 C59 -72.1(10)
O2 C2 Fe1 C1 11(35)
O2 C2 Fe1 C3 -153(100)
O2 C2 Fe1 C4 110(35)
O2 C2 Fe1 I2 -61(36)
O2 C2 Fe1 I1 -71(35)
O1 C1 Fe1 C2 -109(5)
O1 C1 Fe1 C3 6(6)
O1 C1 Fe1 C4 159(5)
O1 C1 Fe1 I2 68(5)
O1 C1 Fe1 I1 -25(5)
O3 C3 Fe1 C2 111(5)
O3 C3 Fe1 C1 -3(6)
O3 C3 Fe1 C4 -156(5)
O3 C3 Fe1 I2 -65(5)
O3 C3 Fe1 I1 28(5)
N1 C4 Fe1 C2 -85.8(7)
N2 C4 Fe1 C2 87.1(7)
N1 C4 Fe1 C1 8.1(7)
N2 C4 Fe1 C1 -179.0(6)
N1 C4 Fe1 C3 -179.9(7)
N2 C4 Fe1 C3 -7.0(7)
N1 C4 Fe1 I2 93.6(6)
N2 C4 Fe1 I2 -93.5(6)
N1 C4 Fe1 I1 -95(3)
N2 C4 Fe1 I1 78(4)
O5 C32 Fe2 C31 -92(11)
O5 C32 Fe2 C33 74(11)
O5 C32 Fe2 C34 170(11)
O5 C32 Fe2 I4 -51(13)
O5 C32 Fe2 I3 -8(11)
O6 C31 Fe2 C32 87(5)
O6 C31 Fe2 C33 -29(6)
O6 C31 Fe2 C34 -179(100)
O6 C31 Fe2 I4 -90(5)
O6 C31 Fe2 I3 2(5)
O4 C33 Fe2 C32 -66(5)
O4 C33 Fe2 C31 49(6)
O4 C33 Fe2 C34 -161(5)
O4 C33 Fe2 I4 110(5)
O4 C33 Fe2 I3 18(5)
N4 C34 Fe2 C32 88.5(7)
N3 C34 Fe2 C32 -100.6(6)
N4 C34 Fe2 C31 -5.3(7)
N3 C34 Fe2 C31 165.6(6)
N4 C34 Fe2 C33 -177.3(6)
N3 C34 Fe2 C33 -6.4(7)
N4 C34 Fe2 I4 -88.6(6)
N3 C34 Fe2 I4 82.3(6)
N4 C34 Fe2 I3 160(5)
N3 C34 Fe2 I3 -30(5)
C6 C5 N1 C4 0.0(9)
C6 C5 N1 C19 -176.3(7)
N2 C4 N1 C5 -0.4(8)
Fe1 C4 N1 C5 173.9(6)
N2 C4 N1 C19 175.5(7)
Fe1 C4 N1 C19 -10.1(11)
C24 C19 N1 C5 82.0(9)
C20 C19 N1 C5 -90.5(8)
C24 C19 N1 C4 -93.7(9)
C20 C19 N1 C4 93.8(8)
N1 C4 N2 C6 0.7(8)
Fe1 C4 N2 C6 -173.6(6)
N1 C4 N2 C7 179.3(7)
Fe1 C4 N2 C7 5.0(11)
C5 C6 N2 C4 -0.7(9)
C5 C6 N2 C7 -179.5(7)
C8 C7 N2 C4 96.8(9)
C12 C7 N2 C4 -90.6(9)
C8 C7 N2 C6 -84.6(9)
C12 C7 N2 C6 87.9(8)
C35 C36 N3 C34 -0.8(9)
C35 C36 N3 C37 166.5(7)
N4 C34 N3 C36 1.0(7)
Fe2 C34 N3 C36 -171.7(5)
N4 C34 N3 C37 -165.0(7)
Fe2 C34 N3 C37 22.3(10)
C42 C37 N3 C36 86.2(9)
C38 C37 N3 C36 -89.5(8)
C42 C37 N3 C34 -108.9(8)
C38 C37 N3 C34 75.5(9)
N3 C34 N4 C35 -0.8(7)
Fe2 C34 N4 C35 171.8(5)
N3 C34 N4 C49 175.3(7)
Fe2 C34 N4 C49 -12.1(10)
C36 C35 N4 C34 0.4(9)
C36 C35 N4 C49 -176.1(7)
C50 C49 N4 C34 109.1(8)
C54 C49 N4 C34 -76.7(9)
C50 C49 N4 C35 -75.2(9)
C54 C49 N4 C35 99.1(8)
